data_2014238
loop_
_publ_author_name
'Sonar, Vijayakumar N.'
'Parkin, Sean'
'Crooks, Peter A.'

_publ_section_title
;(<i>Z</i>)-2-(1-Phenylsulfonyl-1<i>H</i>-indol-3-ylmethylene)-1-azabicyclo[2.2.2]octan-3-one
 and
 (<i>Z</i>)-(<i>S</i>)-2-(1-phenylsulfonyl-1<i>H</i>-indol-3-ylmethylene)-1-azabicyclo[2.2.2]octan-3-ol
;
_journal_issue 9
_journal_name_full 'Acta Crystallographica Section C'
_journal_page_first o659
_journal_page_last o661
_journal_paper_doi 10.1107/S0108270104015847
_journal_volume 60
_journal_year 2004
_chemical_formula_iupac 'C22 H20 N2 O3 S'
_chemical_formula_moiety 'C22 H20 N2 O3 S'
_chemical_formula_sum 'C22 H20 N2 O3 S'
_chemical_formula_weight 392.46
_chemical_name_systematic (Z)-2-(1-Benzenesulfonyl-1H-indol-3-ylmethylene)-1-azabicyclo[2.2.2]octan-3-one
_space_group_IT_number 2
_symmetry_cell_setting triclinic
_symmetry_space_group_name_Hall '-P 1'
_symmetry_space_group_name_H-M 'P -1'
_atom_sites_solution_hydrogens geom
_atom_sites_solution_primary direct
_atom_sites_solution_secondary difmap
_audit_creation_method SHELXL-97
_cell_angle_alpha 94.5900(7)
_cell_angle_beta 104.1170(7)
_cell_angle_gamma 110.1160(7)
_cell_formula_units_Z 2
_cell_length_a 7.70700(10)
_cell_length_b 10.7080(2)
_cell_length_c 12.3080(2)
_cell_measurement_reflns_used 4073
_cell_measurement_temperature 90.0(2)
_cell_measurement_theta_max 27.48
_cell_measurement_theta_min 1.00
_cell_volume 909.86(3)
_computing_cell_refinement 'SCALEPACK (Otwinowski & Minor, 1997)'
_computing_data_collection 'COLLECT (Nonius, 1999)'
_computing_data_reduction 'DENZO-SMN (Otwinowski & Minor, 1997)'
_computing_molecular_graphics 'XP in SHELXTL (Sheldrick, 1995)'
_computing_publication_material
;
SHELX97-2 (Sheldrick, 1997) and local procedures
;
_computing_structure_refinement 'SHELXL97 (Sheldrick, 1997)'
_computing_structure_solution 'SHELXS97 (Sheldrick, 1997)'
_diffrn_ambient_temperature 90.0(2)
_diffrn_detector_area_resol_mean 18
_diffrn_measured_fraction_theta_full 0.997
_diffrn_measured_fraction_theta_max 0.997
_diffrn_measurement_device_type 'Nonius KappaCCD diffractometer'
_diffrn_measurement_method '\w scans at fixed \c = 55\%'
_diffrn_radiation_monochromator graphite
_diffrn_radiation_source 'fine-focus sealed tube'
_diffrn_radiation_type MoK\a
_diffrn_radiation_wavelength 0.71073
_diffrn_reflns_av_R_equivalents 0.0177
_diffrn_reflns_av_sigmaI/netI 0.0267
_diffrn_reflns_limit_h_max 9
_diffrn_reflns_limit_h_min -9
_diffrn_reflns_limit_k_max 13
_diffrn_reflns_limit_k_min -13
_diffrn_reflns_limit_l_max 15
_diffrn_reflns_limit_l_min -15
_diffrn_reflns_number 8085
_diffrn_reflns_theta_full 27.48
_diffrn_reflns_theta_max 27.48
_diffrn_reflns_theta_min 1.73
_diffrn_standards_decay_% <1
_exptl_absorpt_coefficient_mu 0.205
_exptl_absorpt_correction_type none
_exptl_crystal_colour yellow
_exptl_crystal_density_diffrn 1.433
_exptl_crystal_density_method 'not measured'
_exptl_crystal_description 'irregular wedge'
_exptl_crystal_F_000 412
_exptl_crystal_size_max 0.35
_exptl_crystal_size_mid 0.25
_exptl_crystal_size_min 0.15
_refine_diff_density_max 0.358
_refine_diff_density_min -0.486
_refine_ls_extinction_coef 0.008(3)
_refine_ls_extinction_expression Fc^*^=kFc[1+0.001xFc^2^\l^3^/sin(2\q)]^-1/4^
_refine_ls_extinction_method SHELXL97
_refine_ls_goodness_of_fit_ref 1.015
_refine_ls_hydrogen_treatment constr
_refine_ls_matrix_type full
_refine_ls_number_parameters 254
_refine_ls_number_reflns 4145
_refine_ls_number_restraints 0
_refine_ls_restrained_S_all 1.015
_refine_ls_R_factor_all 0.0384
_refine_ls_R_factor_gt 0.0339
_refine_ls_shift/su_max 0.001
_refine_ls_shift/su_mean 0.000
_refine_ls_structure_factor_coef Fsqd
_refine_ls_weighting_details 'calc w=1/[\s^2^(Fo^2^)+(0.0439P)^2^+0.4878P] where P=(Fo^2^+2Fc^2^)/3'
_refine_ls_weighting_scheme calc
_refine_ls_wR_factor_gt 0.0866
_refine_ls_wR_factor_ref 0.0897
_reflns_number_gt 3720
_reflns_number_total 4145
_reflns_threshold_expression I>2\s(I)
_cod_data_source_file sk1739.cif
_cod_data_source_block I
_cod_database_code 2014238
_cod_database_fobs_code 2014238

loop_
_symmetry_equiv_pos_as_xyz
'x, y, z'
'-x, -y, -z'

loop_
_atom_site_label
_atom_site_fract_x
_atom_site_fract_y
_atom_site_fract_z
_atom_site_U_iso_or_equiv
_atom_site_adp_type
_atom_site_calc_flag
_atom_site_refinement_flags
_atom_site_occupancy
_atom_site_disorder_assembly
_atom_site_disorder_group
_atom_site_type_symbol
S1 0.32935(4) 0.32107(3) 0.64002(2) 0.01552(10) Uani d . 1 . . S
O1 0.29704(15) 0.42210(10) 0.57799(8) 0.0217(2) Uani d . 1 . . O
N1 0.26764(16) 0.18446(11) 0.54245(9) 0.0160(2) Uani d . 1 . . N
O2 0.23334(13) 0.27857(10) 0.72397(7) 0.0189(2) Uani d . 1 . . O
C2 0.29258(18) 0.19292(13) 0.43398(10) 0.0157(2) Uani d . 1 . . C
H2 0.3151 0.2717 0.4004 0.019 Uiso calc R 1 . . H
C3 0.27949(17) 0.07026(12) 0.38404(10) 0.0138(2) Uani d . 1 . . C
C4 0.25055(17) -0.01966(12) 0.46554(10) 0.0137(2) Uani d . 1 . . C
C5 0.22573(18) -0.15570(13) 0.46092(11) 0.0162(2) Uani d . 1 . . C
H5 0.2275 -0.2069 0.3947 0.019 Uiso calc R 1 . . H
C6 0.19853(19) -0.21447(13) 0.55475(11) 0.0193(3) Uani d . 1 . . C
H6 0.1829 -0.3066 0.5531 0.023 Uiso calc R 1 . . H
C7 0.19377(19) -0.13993(14) 0.65217(11) 0.0197(3) Uani d . 1 . . C
H7 0.1751 -0.1828 0.7154 0.024 Uiso calc R 1 . . H
C8 0.21562(18) -0.00533(13) 0.65859(10) 0.0174(3) Uani d . 1 . . C
H8 0.2103 0.0447 0.7242 0.021 Uiso calc R 1 . . H
C9 0.24569(17) 0.05301(12) 0.56428(10) 0.0146(2) Uani d . 1 . . C
C10 0.28881(17) 0.03065(12) 0.27087(10) 0.0147(2) Uani d . 1 . . C
H10 0.2812 -0.0594 0.2529 0.018 Uiso calc R 1 . . H
C11 0.30674(17) 0.10428(12) 0.18825(10) 0.0142(2) Uani d . 1 . . C
N12 0.32003(15) 0.24292(10) 0.19814(9) 0.0149(2) Uani d . 1 . . N
C13 0.51012(19) 0.32820(13) 0.18690(10) 0.0172(3) Uani d . 1 . . C
H13A 0.6136 0.3290 0.2532 0.021 Uiso calc R 1 . . H
H13B 0.5169 0.4222 0.1870 0.021 Uiso calc R 1 . . H
C14 0.54436(19) 0.27581(13) 0.07567(11) 0.0180(3) Uani d . 1 . . C
H14A 0.5761 0.3493 0.0313 0.022 Uiso calc R 1 . . H
H14B 0.6539 0.2453 0.0944 0.022 Uiso calc R 1 . . H
C15 0.35952(18) 0.15734(12) 0.00525(10) 0.0156(3) Uani d . 1 . . C
H15 0.3744 0.1224 -0.0684 0.019 Uiso calc R 1 . . H
C16 0.1907(2) 0.20693(14) -0.01534(11) 0.0199(3) Uani d . 1 . . C
H16A 0.0702 0.1333 -0.0624 0.024 Uiso calc R 1 . . H
H16B 0.2174 0.2840 -0.0564 0.024 Uiso calc R 1 . . H
C17 0.16752(19) 0.25149(14) 0.10198(11) 0.0187(3) Uani d . 1 . . C
H17A 0.1734 0.3457 0.1083 0.022 Uiso calc R 1 . . H
H17B 0.0393 0.1931 0.1068 0.022 Uiso calc R 1 . . H
O18 0.29965(14) -0.06823(9) 0.04749(8) 0.0199(2) Uani d . 1 . . O
C18 0.31991(17) 0.04895(12) 0.07698(10) 0.0146(2) Uani d . 1 . . C
C19 0.57933(18) 0.36889(12) 0.70246(10) 0.0154(2) Uani d . 1 . . C
C20 0.7078(2) 0.45363(13) 0.65299(11) 0.0202(3) Uani d . 1 . . C
H20 0.6619 0.4867 0.5870 0.024 Uiso calc R 1 . . H
C21 0.9040(2) 0.48871(14) 0.70195(13) 0.0242(3) Uani d . 1 . . C
H21 0.9937 0.5462 0.6692 0.029 Uiso calc R 1 . . H
C22 0.9704(2) 0.44045(14) 0.79854(13) 0.0235(3) Uani d . 1 . . C
H22 1.1053 0.4654 0.8316 0.028 Uiso calc R 1 . . H
C23 0.8411(2) 0.35594(13) 0.84723(12) 0.0206(3) Uani d . 1 . . C
H23 0.8875 0.3235 0.9135 0.025 Uiso calc R 1 . . H
C24 0.64378(19) 0.31888(13) 0.79875(11) 0.0167(3) Uani d . 1 . . C
H24 0.5542 0.2602 0.8309 0.020 Uiso calc R 1 . . H

loop_
_atom_site_aniso_label
_atom_site_aniso_U_11
_atom_site_aniso_U_22
_atom_site_aniso_U_33
_atom_site_aniso_U_12
_atom_site_aniso_U_13
_atom_site_aniso_U_23
S1 0.02168(17) 0.01681(17) 0.01103(15) 0.01117(13) 0.00471(12) 0.00093(11)
O1 0.0341(5) 0.0203(5) 0.0152(4) 0.0176(4) 0.0045(4) 0.0025(4)
N1 0.0237(6) 0.0162(5) 0.0107(5) 0.0105(4) 0.0051(4) 0.0019(4)
O2 0.0209(5) 0.0245(5) 0.0140(4) 0.0109(4) 0.0068(4) 0.0010(4)
C2 0.0202(6) 0.0180(6) 0.0110(5) 0.0095(5) 0.0045(5) 0.0027(4)
C3 0.0135(6) 0.0152(6) 0.0133(6) 0.0063(5) 0.0036(4) 0.0023(4)
C4 0.0116(5) 0.0159(6) 0.0137(5) 0.0056(4) 0.0036(4) 0.0022(4)
C5 0.0159(6) 0.0157(6) 0.0174(6) 0.0065(5) 0.0050(5) 0.0016(5)
C6 0.0206(6) 0.0161(6) 0.0216(6) 0.0073(5) 0.0058(5) 0.0053(5)
C7 0.0203(6) 0.0227(7) 0.0173(6) 0.0075(5) 0.0068(5) 0.0081(5)
C8 0.0174(6) 0.0217(6) 0.0131(6) 0.0074(5) 0.0045(5) 0.0030(5)
C9 0.0141(6) 0.0159(6) 0.0141(6) 0.0070(5) 0.0030(4) 0.0024(5)
C10 0.0148(6) 0.0143(6) 0.0153(6) 0.0060(5) 0.0048(4) 0.0003(4)
C11 0.0150(6) 0.0146(6) 0.0138(6) 0.0063(5) 0.0050(4) -0.0001(4)
N12 0.0191(5) 0.0150(5) 0.0132(5) 0.0092(4) 0.0052(4) 0.0024(4)
C13 0.0203(6) 0.0145(6) 0.0147(6) 0.0052(5) 0.0045(5) -0.0004(5)
C14 0.0183(6) 0.0158(6) 0.0183(6) 0.0036(5) 0.0075(5) 0.0000(5)
C15 0.0185(6) 0.0166(6) 0.0119(5) 0.0062(5) 0.0060(5) 0.0002(4)
C16 0.0220(7) 0.0265(7) 0.0138(6) 0.0128(6) 0.0044(5) 0.0039(5)
C17 0.0214(6) 0.0233(6) 0.0161(6) 0.0138(5) 0.0057(5) 0.0043(5)
O18 0.0253(5) 0.0150(4) 0.0204(5) 0.0068(4) 0.0107(4) -0.0006(4)
C18 0.0132(6) 0.0161(6) 0.0140(6) 0.0051(5) 0.0046(4) 0.0001(5)
C19 0.0204(6) 0.0135(6) 0.0150(6) 0.0086(5) 0.0071(5) 0.0009(4)
C20 0.0319(7) 0.0141(6) 0.0201(6) 0.0105(5) 0.0137(5) 0.0052(5)
C21 0.0280(7) 0.0142(6) 0.0337(8) 0.0053(5) 0.0189(6) 0.0037(5)
C22 0.0189(6) 0.0174(6) 0.0338(8) 0.0062(5) 0.0094(6) -0.0013(5)
C23 0.0215(7) 0.0186(6) 0.0223(6) 0.0095(5) 0.0047(5) 0.0024(5)
C24 0.0200(6) 0.0152(6) 0.0165(6) 0.0068(5) 0.0074(5) 0.0036(5)

loop_
_atom_type_symbol
_atom_type_description
_atom_type_scat_dispersion_real
_atom_type_scat_dispersion_imag
_atom_type_scat_source
C C 0.0033 0.0016 'International Tables Vol C Tables 4.2.6.8 and 6.1.1.4'
H H 0.0000 0.0000 'International Tables Vol C Tables 4.2.6.8 and 6.1.1.4'
N N 0.0061 0.0033 'International Tables Vol C Tables 4.2.6.8 and 6.1.1.4'
O O 0.0106 0.0060 'International Tables Vol C Tables 4.2.6.8 and 6.1.1.4'
S S 0.1246 0.1234 'International Tables Vol C Tables 4.2.6.8 and 6.1.1.4'

loop_
_geom_angle_atom_site_label_1
_geom_angle_atom_site_label_2
_geom_angle_atom_site_label_3
_geom_angle
_geom_angle_publ_flag
O2 S1 O1 121.08(6) y
O2 S1 N1 106.87(6) ?
O1 S1 N1 105.68(5) y
O2 S1 C19 108.40(6) ?
O1 S1 C19 108.92(6) y
N1 S1 C19 104.68(6) y
C2 N1 C9 108.86(10) ?
C2 N1 S1 122.29(9) ?
C9 N1 S1 125.87(9) ?
C3 C2 N1 109.33(11) ?
C3 C2 H2 125.3 ?
N1 C2 H2 125.3 ?
C2 C3 C4 107.23(10) ?
C2 C3 C10 128.56(12) y
C4 C3 C10 124.20(11) ?
C5 C4 C9 119.33(11) ?
C5 C4 C3 132.58(11) ?
C9 C4 C3 108.08(11) ?
C6 C5 C4 118.65(11) ?
C6 C5 H5 120.7 ?
C4 C5 H5 120.7 ?
C5 C6 C7 120.94(12) ?
C5 C6 H6 119.5 ?
C7 C6 H6 119.5 ?
C8 C7 C6 121.64(12) ?
C8 C7 H7 119.2 ?
C6 C7 H7 119.2 ?
C7 C8 C9 116.79(12) ?
C7 C8 H8 121.6 ?
C9 C8 H8 121.6 ?
C8 C9 C4 122.62(12) ?
C8 C9 N1 130.88(11) ?
C4 C9 N1 106.44(10) ?
C11 C10 C3 128.56(12) y
C11 C10 H10 115.7 ?
C3 C10 H10 115.7 ?
C10 C11 N12 124.48(11) ?
C10 C11 C18 121.74(11) y
N12 C11 C18 113.76(10) y
C11 N12 C13 108.39(9) ?
C11 N12 C17 108.28(10) ?
C13 N12 C17 108.02(10) ?
N12 C13 C14 111.80(10) ?
N12 C13 H13A 109.3 ?
C14 C13 H13A 109.3 ?
N12 C13 H13B 109.3 ?
C14 C13 H13B 109.3 ?
H13A C13 H13B 107.9 ?
C15 C14 C13 108.66(10) ?
C15 C14 H14A 110.0 ?
C13 C14 H14A 110.0 ?
C15 C14 H14B 110.0 ?
C13 C14 H14B 110.0 ?
H14A C14 H14B 108.3 ?
C18 C15 C14 107.34(10) ?
C18 C15 C16 107.70(10) ?
C14 C15 C16 108.18(10) ?
C18 C15 H15 111.1 ?
C14 C15 H15 111.1 ?
C16 C15 H15 111.1 ?
C15 C16 C17 108.53(10) ?
C15 C16 H16A 110.0 ?
C17 C16 H16A 110.0 ?
C15 C16 H16B 110.0 ?
C17 C16 H16B 110.0 ?
H16A C16 H16B 108.4 ?
N12 C17 C16 111.85(10) ?
N12 C17 H17A 109.2 ?
C16 C17 H17A 109.2 ?
N12 C17 H17B 109.2 ?
C16 C17 H17B 109.2 ?
H17A C17 H17B 107.9 ?
O18 C18 C11 124.79(11) y
O18 C18 C15 124.77(11) ?
C11 C18 C15 110.44(10) y
C24 C19 C20 121.52(12) ?
C24 C19 S1 119.21(10) ?
C20 C19 S1 119.26(10) ?
C21 C20 C19 118.65(13) ?
C21 C20 H20 120.7 ?
C19 C20 H20 120.7 ?
C20 C21 C22 120.46(13) ?
C20 C21 H21 119.8 ?
C22 C21 H21 119.8 ?
C21 C22 C23 120.46(13) ?
C21 C22 H22 119.8 ?
C23 C22 H22 119.8 ?
C22 C23 C24 119.86(13) ?
C22 C23 H23 120.1 ?
C24 C23 H23 120.1 ?
C23 C24 C19 119.04(12) ?
C23 C24 H24 120.5 ?
C19 C24 H24 120.5 ?

loop_
_geom_bond_atom_site_label_1
_geom_bond_atom_site_label_2
_geom_bond_site_symmetry_2
_geom_bond_distance
_geom_bond_publ_flag
S1 O2 . 1.4280(9) y
S1 O1 . 1.4282(10) y
S1 N1 . 1.6643(11) y
S1 C19 . 1.7609(13) y
N1 C2 . 1.4000(15) y
N1 C9 . 1.4145(16) y
C2 C3 . 1.3648(17) ?
C2 H2 . 0.9500 ?
C3 C4 . 1.4487(17) ?
C3 C10 . 1.4493(16) y
C4 C5 . 1.3971(17) ?
C4 C9 . 1.4052(16) ?
C5 C6 . 1.3847(18) ?
C5 H5 . 0.9500 ?
C6 C7 . 1.4016(18) ?
C6 H6 . 0.9500 ?
C7 C8 . 1.3858(19) ?
C7 H7 . 0.9500 ?
C8 C9 . 1.3925(17) ?
C8 H8 . 0.9500 ?
C10 C11 . 1.3404(17) y
C10 H10 . 0.9500 ?
C11 N12 . 1.4455(15) y
C11 C18 . 1.4888(16) y
N12 C13 . 1.4827(16) ?
N12 C17 . 1.4844(16) y
C13 C14 . 1.5535(17) ?
C13 H13A . 0.9900 ?
C13 H13B . 0.9900 ?
C14 C15 . 1.5390(17) ?
C14 H14A . 0.9900 ?
C14 H14B . 0.9900 ?
C15 C18 . 1.5071(17) ?
C15 C16 . 1.5408(18) ?
C15 H15 . 1.0000 ?
C16 C17 . 1.5554(17) ?
C16 H16A . 0.9900 ?
C16 H16B . 0.9900 ?
C17 H17A . 0.9900 ?
C17 H17B . 0.9900 ?
O18 C18 . 1.2228(15) y
C19 C24 . 1.3912(17) ?
C19 C20 . 1.3926(18) ?
C20 C21 . 1.385(2) ?
C20 H20 . 0.9500 ?
C21 C22 . 1.388(2) ?
C21 H21 . 0.9500 ?
C22 C23 . 1.3889(19) ?
C22 H22 . 0.9500 ?
C23 C24 . 1.3894(19) ?
C23 H23 . 0.9500 ?
C24 H24 . 0.9500 ?

loop_
_geom_torsion_atom_site_label_1
_geom_torsion_atom_site_label_2
_geom_torsion_atom_site_label_3
_geom_torsion_atom_site_label_4
_geom_torsion
_geom_torsion_publ_flag
O2 S1 N1 C2 162.86(10) ?
O1 S1 N1 C2 32.66(12) y
C19 S1 N1 C2 -82.28(11) ?
O2 S1 N1 C9 -38.89(12) y
O1 S1 N1 C9 -169.08(10) ?
C19 S1 N1 C9 75.97(11) ?
C9 N1 C2 C3 2.45(14) ?
S1 N1 C2 C3 163.95(9) ?
N1 C2 C3 C4 -1.73(14) ?
N1 C2 C3 C10 177.44(12) ?
C2 C3 C4 C5 179.22(13) ?
C10 C3 C4 C5 0.0(2) ?
C2 C3 C4 C9 0.39(14) ?
C10 C3 C4 C9 -178.83(11) ?
C9 C4 C5 C6 -0.51(18) ?
C3 C4 C5 C6 -179.25(13) ?
C4 C5 C6 C7 0.68(19) ?
C5 C6 C7 C8 0.1(2) ?
C6 C7 C8 C9 -1.01(19) ?
C7 C8 C9 C4 1.19(19) ?
C7 C8 C9 N1 178.02(12) ?
C5 C4 C9 C8 -0.44(19) ?
C3 C4 C9 C8 178.58(11) ?
C5 C4 C9 N1 -177.94(11) ?
C3 C4 C9 N1 1.07(13) ?
C2 N1 C9 C8 -179.36(13) ?
S1 N1 C9 C8 20.0(2) ?
C2 N1 C9 C4 -2.14(14) ?
S1 N1 C9 C4 -162.81(9) ?
C2 C3 C10 C11 -2.2(2) y
C4 C3 C10 C11 176.88(12) ?
C3 C10 C11 N12 -0.2(2) y
C3 C10 C11 C18 178.18(11) y
C10 C11 N12 C13 117.53(13) ?
C18 C11 N12 C13 -60.96(13) ?
C10 C11 N12 C17 -125.53(13) ?
C18 C11 N12 C17 55.99(13) ?
C11 N12 C13 C14 54.25(13) ?
C17 N12 C13 C14 -62.86(13) ?
N12 C13 C14 C15 5.19(14) ?
C13 C14 C15 C18 -59.93(13) ?
C13 C14 C15 C16 56.04(13) ?
C18 C15 C16 C17 54.57(13) ?
C14 C15 C16 C17 -61.16(13) ?
C11 N12 C17 C16 -59.83(13) ?
C13 N12 C17 C16 57.35(13) ?
C15 C16 C17 N12 4.01(15) ?
C10 C11 C18 O18 6.4(2) y
N12 C11 C18 O18 -175.02(11) y
C10 C11 C18 C15 -174.19(11) ?
N12 C11 C18 C15 4.34(14) ?
C14 C15 C18 O18 -124.84(13) ?
C16 C15 C18 O18 118.88(13) ?
C14 C15 C18 C11 55.79(13) ?
C16 C15 C18 C11 -60.48(13) ?
O2 S1 C19 C24 22.10(11) ?
O1 S1 C19 C24 155.67(10) ?
N1 S1 C19 C24 -91.68(10) ?
O2 S1 C19 C20 -159.20(10) ?
O1 S1 C19 C20 -25.64(12) ?
N1 S1 C19 C20 87.02(11) y
C24 C19 C20 C21 -0.33(19) ?
S1 C19 C20 C21 -179.00(10) ?
C19 C20 C21 C22 -0.18(19) ?
C20 C21 C22 C23 0.2(2) ?
C21 C22 C23 C24 0.3(2) ?
C22 C23 C24 C19 -0.77(19) ?
C20 C19 C24 C23 0.81(18) ?
S1 C19 C24 C23 179.47(10) ?

loop_
_cod_related_entry_id
_cod_related_entry_database
_cod_related_entry_code
1 ChemSpider 21181271
